data_7021388
loop_
_publ_author_name
'Maeda, Kazuyuki'
'Takamatsu, Ryohei'
'Mochizuki, Miki'
'Kawawa, Kanako'
'Kondo, Atsushi'

_publ_section_title
;
 Formation of zeolite-like zinc 1,3,5-benzenetriphosphonate
 open-frameworks by topotactic pillaring of anionic layers.
;
_journal_issue 29
_journal_name_full 'Dalton transactions (Cambridge, England : 2003)'
_journal_page_first 10424
_journal_page_last 10432
_journal_paper_doi 10.1039/c3dt33037k
_journal_volume 42
_journal_year 2013
_chemical_formula_moiety 'C12 H6 K2 O21 P6 Zn5'
_chemical_formula_sum 'C12 H12 K2 O21 P6 Zn5'
_chemical_formula_weight 1083.150
_chemical_name_common ZBP-K
_space_group_IT_number 45
_symmetry_cell_setting orthorhombic
_symmetry_Int_Tables_number 45
_symmetry_space_group_name_Hall 'I 2 -2c'
_symmetry_space_group_name_H-M 'I b a 2'
_cell_angle_alpha 90
_cell_angle_beta 90
_cell_angle_gamma 90
_cell_formula_units_Z 4
_cell_length_a 8.4899(1)
_cell_length_b 16.1856(3)
_cell_length_c 19.8846(4)
_cell_volume 2732.42(8)
_computing_cell_refinement 'RIETAN-FP (Izumi and Momma, 2007)'
_computing_molecular_graphics 'VESTA (Momma and Izumi, 2008)'
_computing_structure_refinement 'RIETAN-FP (Izumi and Momma, 2007)'
_computing_structure_solution 'EXPO-2009 (Altomare et al., 2009)'
_diffrn_ambient_temperature 300
_diffrn_detector 'imaging plate'
_diffrn_measurement_device_type Debye-Scherrer
_diffrn_radiation_type synchrotron
_diffrn_radiation_wavelength 0.99752
_diffrn_source synchrotron
_exptl_crystal_density_diffrn 2.6330
_exptl_crystal_density_method 'not measured'
_exptl_crystal_F_000 2120.00
_pd_calc_method 'Rietveld Refinement'
_pd_char_colour colorless
_pd_meas_2theta_range_inc 0.0100
_pd_meas_2theta_range_max 74.0000
_pd_meas_2theta_range_min 3.0000
_pd_meas_number_of_points 7101
_pd_meas_scan_method fixed
_pd_proc_2theta_range_inc 0.0100
_pd_proc_2theta_range_max 65.0000
_pd_proc_2theta_range_min 4.5000
_pd_proc_ls_background_function 'Legendre polynomials'
_pd_proc_ls_pref_orient_corr ' ?'
_pd_proc_ls_profile_function 'split pseudo-Voigt function'
_pd_proc_ls_prof_R_factor 0.00601
_pd_proc_ls_prof_wR_expected 0.00730
_pd_proc_ls_prof_wR_factor 0.00783
_pd_spec_mounting 'Lindemann glass capillary'
_pd_spec_mount_mode transmission
_pd_spec_shape cylinder
_refine_ls_extinction_method none
_refine_ls_goodness_of_fit_all 1.0719
_refine_ls_hydrogen_treatment mixed
_refine_ls_matrix_type full
_refine_ls_number_constraints 20
_refine_ls_number_parameters 111
_refine_ls_number_restraints 97
_refine_ls_R_factor_all 0.01529
_refine_ls_R_Fsqd_factor 0.01526
_refine_ls_R_I_factor 0.01782
_refine_ls_shift/su_max 0.0
_refine_ls_weighting_details 1/<i>y</i>~i~
_refine_ls_weighting_scheme sigma
_cod_data_source_file c3dt33037k.txt
_cod_data_source_block ZBP-K
_cod_original_cell_volume 2732.44(8)
_cod_database_code 7021388

loop_
_symmetry_equiv_pos_site_id
_symmetry_equiv_pos_as_xyz
1 x,y,z
2 -x,-y,z
3 x+1/2,-y+1/2,z
4 -x+1/2,y+1/2,z
5 x+1/2,y+1/2,z+1/2
6 -x+1/2,-y+1/2,z+1/2
7 x,-y,z+1/2
8 -x,y,z+1/2

loop_
_atom_site_label
_atom_site_fract_x
_atom_site_fract_y
_atom_site_fract_z
_atom_site_occupancy
_atom_site_symmetry_multiplicity
_atom_site_Wyckoff_symbol
_atom_site_adp_type
_atom_site_U_iso_or_equiv
_atom_site_type_symbol
Zn1 0.6110(6) 0.2451(3) 0.1154(7) 1 8 c Uiso 0.0120(4) Zn
Zn2 0.6058(6) 0.2463(3) 0.2901(7) 1 8 c Uiso 0.0120 Zn
Zn3 0.5 0.5 0.4533 1 4 a Uiso 0.0120 Zn
K1 0.6607(9) 0.1614(4) 0.4914(8) 1 8 c Uiso 0.073(2) K
P1 0.8494(4) 0.3460(2) 0.2100(8) 1 8 c Uiso 0.0143(8) P
P2 0.632(1) 0.6196(7) 0.0685(8) 1 8 c Uiso 0.0143 P
P3 0.627(1) 0.6235(7) 0.3450(8) 1 8 c Uiso 0.0143 P
O1 0.751(2) 0.187(1) 0.0616(9) 1 8 c Uiso 0.0076(9) O
O2 0.536(2) 0.341(1) 0.0726(10) 1 8 c Uiso 0.0076 O
O3 0.441(1) 0.1664(9) 0.1437(8) 1 8 c Uiso 0.0076 O
O4 0.7040(7) 0.2864(4) 0.2036(9) 1 8 c Uiso 0.0076 O
O5 0.439(1) 0.1724(9) 0.2708(8) 1 8 c Uiso 0.0076 O
O6 0.537(2) 0.346(1) 0.338(1) 1 8 c Uiso 0.0076 O
O7 0.755(2) 0.194(1) 0.351(1) 1 8 c Uiso 0.0076 O
O8 0.635(1) 0.565(1) 0.403(1) 1 8 c Uiso 0.0076 O
O9 0.638(1) 0.562(1) 1.009(1) 1 8 c Uiso 0.0076 O
C1 0.7807(9) 0.4490(6) 0.208(1) 1 8 c Uiso 0.006(2) C
C2 0.679(2) 0.5692(7) 0.145(1) 1 8 c Uiso 0.006 C
C3 0.662(2) 0.5664(6) 0.268(1) 1 8 c Uiso 0.006 C
C4 0.6341(8) 0.6058(4) 0.206(1) 1 8 c Uiso 0.006 C
C5 0.754(2) 0.4904(8) 0.146(1) 1 8 c Uiso 0.006 C
C6 0.736(2) 0.4874(7) 0.269(1) 1 8 c Uiso 0.006 C
H1 0.569(2) 0.651(1) 0.2043(9) 1 8 c Uiso 0.006 H
H2 0.811(6) 0.473(2) 0.108(1) 1 8 c Uiso 0.006 H
H3 0.769(14) 0.466(8) 0.311(4) 1 8 c Uiso 0.006 H
Ow1 0.130(2) 0.6400(9) 0.423(1) 1 8 c Uiso 0.089 O
Ow2 0 0.5 0.4205(8) 1 4 b Uiso 0.089 O

loop_
_atom_type_symbol
_atom_type_description
_atom_type_scat_dispersion_real
_atom_type_scat_dispersion_imag
_atom_type_scat_source
Zn Zn -0.3771 2.5535 'International Tables for Crystallography, Vol. C'
K K 0.2812 0.4797 'International Tables for Crystallography, Vol. C'
P P 0.1621 0.1866 'International Tables for Crystallography, Vol. C'
O O 0.0196 0.0127 'International Tables for Crystallography, Vol. C'
C C 0.0064 0.0035 'International Tables for Crystallography, Vol. C'
H H 0.0000 0.0000 'International Tables for Crystallography, Vol. C'

loop_
_geom_angle_atom_site_label_1
_geom_angle_atom_site_label_2
_geom_angle_atom_site_label_3
_geom_angle
_geom_angle_site_symmetry_1
_geom_angle_site_symmetry_3
O1 Zn1 O2 112.1(8) 1_555 1_555
O1 Zn1 O3 107.3(7) 1_555 1_555
O1 Zn1 O4 114.6(2) 1_555 1_555
O2 Zn1 O3 114.1(6) 1_555 1_555
O2 Zn1 O4 104.5(7) 1_555 1_555
O3 Zn1 O4 104.3(1) 1_555 1_555
O6 Zn2 O7 104.4(7) 1_555 1_555
O6 Zn2 O5 113.1(6) 1_555 1_555
O6 Zn2 O4 106.1(6) 1_555 1_555
O7 Zn2 O5 109.7(7) 1_555 1_555
O7 Zn2 O4 113.6(5) 1_555 1_555
O5 Zn2 O4 109.9(4) 1_555 1_555
O8 Zn3 O8 114(2) 1_555 2_665
O8 Zn3 O9 103.9(1) 1_555 7_564
O8 Zn3 O9 113.3(3) 1_555 8_654
O9 Zn3 O9 108(1) 7_564 8_654
O3 P1 O5 114.7(1) 3_555 3_555
O3 P1 O4 104.3(2) 3_555 1_555
O3 P1 C1 105.7(8) 3_555 1_555
O5 P1 O4 110.6(6) 3_555 1_555
O5 P1 C1 112.5(8) 3_555 1_555
O4 P1 C1 108.5(4) 1_555 1_555
O1 P2 O9 111(1) 4_655 1_554
O1 P2 O2 109(1) 4_655 2_665
O1 P2 C2 105(1) 4_655 1_555
O9 P2 O2 108.8(9) 1_554 2_665
O9 P2 C2 113(1) 1_554 1_555
O2 P2 C2 110.2(5) 2_665 1_555
O7 P3 O8 113(1) 4_655 1_555
O7 P3 O6 112(1) 4_655 2_665
O7 P3 C3 110(1) 4_655 1_555
O8 P3 O6 109(1) 1_555 2_665
O8 P3 C3 109(1) 1_555 1_555
O6 P3 C3 104.3(2) 2_665 1_555
P2 O1 Zn1 139(1) 4_645 1_555
P2 O2 Zn1 132(1) 2_665 1_555
P1 O3 Zn1 133.2(7) 3_455 1_555
P1 O4 Zn1 125.2(7) 1_555 1_555
P1 O4 Zn2 116.9(7) 1_555 1_555
Zn1 O4 Zn2 117.9(3) 1_555 1_555
P1 O5 Zn2 133.3(8) 3_455 1_555
P3 O6 Zn2 127(1) 2_665 1_555
P3 O7 Zn2 135(1) 4_645 1_555
P3 O8 Zn3 139.1(4) 1_555 1_555
P2 O9 Zn3 140.1(2) 1_556 7_565
C6 C1 C5 119.7(8) 1_555 1_555
C6 C1 P1 119.0(2) 1_555 1_555
C5 C1 P1 121.0(9) 1_555 1_555
C4 C2 C5 119.9(3) 1_555 1_555
C4 C2 P2 118.9(2) 1_555 1_555
C5 C2 P2 121.1(3) 1_555 1_555
C4 C3 C6 119.5(3) 1_555 1_555
C4 C3 P3 118.9(2) 1_555 1_555
C6 C3 P3 121.1(2) 1_555 1_555
H1 C4 C2 119(1) 1_555 1_555
H1 C4 C3 119(1) 1_555 1_555
C2 C4 C3 121.1(2) 1_555 1_555
H2 C5 C2 119(1) 1_555 1_555
H2 C5 C1 119(1) 1_555 1_555
C2 C5 C1 119.8(7) 1_555 1_555
H3 C6 C3 119(9) 1_555 1_555
H3 C6 C1 120(8) 1_555 1_555
C3 C6 C1 120.0(6) 1_555 1_555

loop_
_geom_bond_atom_site_label_1
_geom_bond_atom_site_label_2
_geom_bond_distance
_geom_bond_site_symmetry_2
Zn1 O1 1.86(1) 1_555
Zn1 O2 1.88(1) 1_555
Zn1 O3 2.00(1) 1_555
Zn1 O4 2.04(1) 1_555
Zn2 O5 1.89(1) 1_555
Zn2 O7 1.94(1) 1_555
Zn2 O6 1.96(1) 1_555
Zn2 O4 2.02(1) 1_555
Zn3 O8 1.85(1) 1_555
Zn3 O9 1.90(1) 7_564
P1 O5 1.46(1) 3_555
P1 O3 1.55(1) 3_555
P1 O4 1.571(6) 1_555
P1 C1 1.768(9) 1_555
P2 O1 1.48(1) 4_655
P2 O9 1.50(1) 1_554
P2 O2 1.57(1) 2_665
P2 C2 1.78(2) 1_555
P3 O8 1.49(1) 1_555
P3 O6 1.49(1) 2_665
P3 O7 1.52(1) 4_655
P3 C3 1.81(2) 1_555
C1 C6 1.415(7) 1_555
C1 C5 1.422(6) 1_555
C2 C4 1.388(7) 1_555
C2 C5 1.426(6) 1_555
C3 C4 1.415(6) 1_555
C3 C6 1.423(6) 1_555
C4 H1 0.92(1) 1_555
C5 H2 0.94(1) 1_555
C6 H3 0.94(2) 1_555
